data_4037825
loop_
_publ_author_name
'Banerjee, Sonbidya'
'Vivek Kumar, Sundaravel'
'Punniyamurthy, Tharmalingam'

_publ_section_title
;
 Site-Selective Rh-Catalyzed C-7 and C-6 Dual C-H Functionalization of
 Indolines: Synthesis of Functionalized Pyrrolocarbazoles.
;
_journal_name_full 'The Journal of organic chemistry'
_journal_paper_doi 10.1021/acs.joc.9b03180
_journal_year 2020
_chemical_formula_moiety 'C22 H25 Cl N3 Rh'
_chemical_formula_sum 'C22 H25 Cl N3 Rh'
_chemical_formula_weight 469.81
_space_group_crystal_system triclinic
_space_group_IT_number 2
_space_group_name_Hall '-P 1'
_space_group_name_H-M_alt 'P -1'
_atom_sites_solution_hydrogens geom
_audit_creation_method SHELXL-2016/6
_cell_angle_alpha 94.821(6)
_cell_angle_beta 91.645(6)
_cell_angle_gamma 106.762(5)
_cell_formula_units_Z 2
_cell_length_a 8.314(2)
_cell_length_b 10.671(3)
_cell_length_c 11.777(3)
_cell_measurement_reflns_used 9419
_cell_measurement_temperature 296(2)
_cell_measurement_theta_max 28.66
_cell_measurement_theta_min 2.52
_cell_volume 995.4(4)
_computing_cell_refinement 'Bruker SAINT'
_computing_data_collection 'Bruker APEX2'
_computing_data_reduction 'Bruker SAINT'
_computing_molecular_graphics 'Bruker SHELXTL'
_computing_publication_material 'Bruker SHELXTL'
_computing_structure_refinement 'SHELXL-2014 (Sheldrick 2014)'
_computing_structure_solution 'SHELXS-97 (Sheldrick 2008)'
_diffrn_ambient_temperature 296(2)
_diffrn_measured_fraction_theta_full 0.999
_diffrn_measured_fraction_theta_max 0.982
_diffrn_measurement_device_type 'Bruker APEX-II CCD'
_diffrn_measurement_method '\f and \w scans'
_diffrn_radiation_type MoK\a
_diffrn_radiation_wavelength 0.71073
_diffrn_reflns_av_R_equivalents 0.0430
_diffrn_reflns_av_unetI/netI 0.0215
_diffrn_reflns_Laue_measured_fraction_full 0.999
_diffrn_reflns_Laue_measured_fraction_max 0.982
_diffrn_reflns_limit_h_max 11
_diffrn_reflns_limit_h_min -11
_diffrn_reflns_limit_k_max 14
_diffrn_reflns_limit_k_min -14
_diffrn_reflns_limit_l_max 15
_diffrn_reflns_limit_l_min -15
_diffrn_reflns_number 45688
_diffrn_reflns_point_group_measured_fraction_full 0.999
_diffrn_reflns_point_group_measured_fraction_max 0.982
_diffrn_reflns_theta_full 25.242
_diffrn_reflns_theta_max 28.809
_diffrn_reflns_theta_min 1.738
_exptl_absorpt_coefficient_mu 1.004
_exptl_absorpt_correction_type multi-scan
_exptl_absorpt_process_details SADABS
_exptl_crystal_colour brown
_exptl_crystal_density_diffrn 1.567
_exptl_crystal_description plate
_exptl_crystal_F_000 660
_exptl_crystal_size_max 0.30
_exptl_crystal_size_mid 0.25
_exptl_crystal_size_min 0.15
_exptl_transmission_factor_max 0.860
_exptl_transmission_factor_min 0.747
_refine_diff_density_max 0.488
_refine_diff_density_min -1.875
_refine_diff_density_rms 0.239
_refine_ls_extinction_method none
_refine_ls_goodness_of_fit_ref 0.872
_refine_ls_hydrogen_treatment constr
_refine_ls_matrix_type full
_refine_ls_number_parameters 249
_refine_ls_number_reflns 5099
_refine_ls_number_restraints 0
_refine_ls_restrained_S_all 0.872
_refine_ls_R_factor_all 0.0423
_refine_ls_R_factor_gt 0.0367
_refine_ls_shift/su_max 0.002
_refine_ls_shift/su_mean 0.000
_refine_ls_structure_factor_coef Fsqd
_refine_ls_weighting_details 'w=1/[\s^2^(Fo^2^)+(0.1000P)^2^+0.7336P] where P=(Fo^2^+2Fc^2^)/3'
_refine_ls_weighting_scheme calc
_refine_ls_wR_factor_gt 0.0970
_refine_ls_wR_factor_ref 0.1084
_reflns_Friedel_coverage 0.000
_reflns_number_gt 4666
_reflns_number_total 5099
_reflns_threshold_expression 'I > 2\s(I)'
_cod_data_source_file jo9b03180_si_003.cif
_cod_data_source_block SB-B-COM_0m_a
_cod_database_code 4037825
_shelx_shelxl_version_number 2016/6
_shelx_space_group_comment
;
The symmetry employed for this shelxl refinement is uniquely defined
by the following loop, which should always be used as a source of
symmetry information in preference to the above space-group names.
They are only intended as comments.
;

loop_
_space_group_symop_operation_xyz
'x, y, z'
'-x, -y, -z'

loop_
_atom_site_label
_atom_site_type_symbol
_atom_site_fract_x
_atom_site_fract_y
_atom_site_fract_z
_atom_site_U_iso_or_equiv
_atom_site_adp_type
_atom_site_occupancy
_atom_site_site_symmetry_order
_atom_site_calc_flag
_atom_site_refinement_flags_posn
_atom_site_refinement_flags_adp
Rh01 Rh 0.56452(2) 0.74697(2) 0.21877(2) 0.02136(8) Uani 1 1 d . .
Cl02 Cl 0.73367(10) 0.61308(8) 0.14865(6) 0.03946(17) Uani 1 1 d . .
N003 N 0.3600(3) 0.5816(2) 0.23620(17) 0.0247(4) Uani 1 1 d . .
N004 N 0.3393(3) 0.6223(2) 0.43181(17) 0.0272(4) Uani 1 1 d . .
N005 N 0.1007(3) 0.5025(3) 0.3257(2) 0.0384(5) Uani 1 1 d . .
C4 C 0.6342(3) 0.7289(2) 0.3805(2) 0.0250(4) Uani 1 1 d . .
C007 C 0.2655(3) 0.5677(2) 0.3291(2) 0.0255(5) Uani 1 1 d . .
C5 C 0.5141(3) 0.6799(2) 0.4568(2) 0.0249(5) Uani 1 1 d . .
C009 C 0.2886(3) 0.5080(3) 0.1401(2) 0.0312(5) Uani 1 1 d . .
H009 H 0.353056 0.508883 0.076730 0.037 Uiso 1 1 calc R U
C6 C 0.5483(4) 0.6839(3) 0.5744(2) 0.0306(5) Uani 1 1 d . .
C00B C 0.1242(4) 0.4314(3) 0.1315(3) 0.0407(6) Uani 1 1 d . .
H00B H 0.076916 0.377642 0.065494 0.049 Uiso 1 1 calc R U
C00C C 0.4321(3) 0.8926(3) 0.2183(2) 0.0323(5) Uani 1 1 d . .
C3 C 0.8003(4) 0.7762(3) 0.4268(2) 0.0356(6) Uani 1 1 d . .
H3 H 0.887014 0.806283 0.378664 0.043 Uiso 1 1 calc R U
C00E C 0.5925(4) 0.8663(3) 0.0671(2) 0.0358(6) Uani 1 1 d . .
C00F C 0.0327(4) 0.4388(3) 0.2270(3) 0.0431(7) Uani 1 1 d . .
H00F H -0.082400 0.396696 0.221329 0.052 Uiso 1 1 calc R U
C00G C 0.7046(4) 0.9343(3) 0.1653(3) 0.0347(6) Uani 1 1 d . .
C7 C 0.3899(4) 0.6281(3) 0.6337(2) 0.0379(6) Uani 1 1 d . .
H7A H 0.371936 0.692710 0.691016 0.046 Uiso 1 1 calc R U
H7B H 0.394691 0.550928 0.670087 0.046 Uiso 1 1 calc R U
C2 C 0.8384(4) 0.7793(3) 0.5431(3) 0.0439(7) Uani 1 1 d . .
H2 H 0.949750 0.811638 0.571159 0.053 Uiso 1 1 calc R U
C00J C 0.6034(4) 0.9570(3) 0.2549(3) 0.0339(6) Uani 1 1 d . .
C8 C 0.2493(4) 0.5918(3) 0.5381(2) 0.0390(6) Uani 1 1 d . .
H8A H 0.187015 0.499286 0.534477 0.047 Uiso 1 1 calc R U
H8B H 0.171753 0.643698 0.550385 0.047 Uiso 1 1 calc R U
C00L C 0.4275(4) 0.8426(3) 0.0991(3) 0.0350(6) Uani 1 1 d . .
C1 C 0.7127(4) 0.7348(3) 0.6178(2) 0.0404(6) Uani 1 1 d . .
H1 H 0.738662 0.739269 0.695612 0.048 Uiso 1 1 calc R U
C00N C 0.8930(4) 0.9847(4) 0.1660(4) 0.0589(10) Uani 1 1 d . .
H00A H 0.924987 1.068539 0.135490 0.088 Uiso 1 1 calc R U
H00C H 0.934946 0.923656 0.120037 0.088 Uiso 1 1 calc R U
H00D H 0.939575 0.994221 0.242857 0.088 Uiso 1 1 calc R U
C00O C 0.2700(5) 0.7777(4) 0.0258(4) 0.0625(11) Uani 1 1 d . .
H00E H 0.231207 0.843636 -0.007470 0.094 Uiso 1 1 calc R U
H00G H 0.184853 0.728816 0.071631 0.094 Uiso 1 1 calc R U
H00H H 0.293146 0.719236 -0.033764 0.094 Uiso 1 1 calc R U
C00P C 0.6621(6) 1.0349(4) 0.3676(3) 0.0587(10) Uani 1 1 d . .
H00I H 0.693306 0.980162 0.419628 0.088 Uiso 1 1 calc R U
H00J H 0.573093 1.066009 0.397736 0.088 Uiso 1 1 calc R U
H00K H 0.757670 1.108443 0.357806 0.088 Uiso 1 1 calc R U
C00Q C 0.2819(5) 0.8946(4) 0.2863(4) 0.0560(9) Uani 1 1 d . .
H00L H 0.304030 0.880877 0.364020 0.084 Uiso 1 1 calc R U
H00M H 0.185165 0.826104 0.254190 0.084 Uiso 1 1 calc R U
H00N H 0.260805 0.978262 0.284004 0.084 Uiso 1 1 calc R U
C00R C 0.6502(7) 0.8317(4) -0.0469(3) 0.0625(11) Uani 1 1 d . .
H00O H 0.564735 0.759417 -0.086470 0.094 Uiso 1 1 calc R U
H00P H 0.751775 0.807159 -0.037068 0.094 Uiso 1 1 calc R U
H00Q H 0.671400 0.906246 -0.090613 0.094 Uiso 1 1 calc R U

loop_
_atom_site_aniso_label
_atom_site_aniso_U_11
_atom_site_aniso_U_22
_atom_site_aniso_U_33
_atom_site_aniso_U_23
_atom_site_aniso_U_13
_atom_site_aniso_U_12
Rh01 0.01955(12) 0.02695(12) 0.01771(12) 0.00513(7) 0.00381(7) 0.00588(8)
Cl02 0.0472(4) 0.0514(4) 0.0307(3) 0.0089(3) 0.0145(3) 0.0291(3)
N003 0.0238(10) 0.0274(9) 0.0211(9) 0.0031(7) 0.0050(7) 0.0042(7)
N004 0.0263(10) 0.0333(10) 0.0199(9) 0.0040(8) 0.0091(8) 0.0040(8)
N005 0.0235(11) 0.0514(14) 0.0360(12) 0.0055(10) 0.0085(9) 0.0033(10)
C4 0.0273(12) 0.0279(11) 0.0206(10) 0.0032(8) 0.0003(8) 0.0093(9)
C007 0.0244(12) 0.0287(11) 0.0238(11) 0.0047(9) 0.0057(9) 0.0073(9)
C5 0.0303(12) 0.0261(11) 0.0185(10) 0.0020(8) 0.0009(9) 0.0088(9)
C009 0.0303(13) 0.0354(13) 0.0240(11) 0.0005(9) 0.0033(9) 0.0040(10)
C6 0.0478(16) 0.0301(12) 0.0165(10) 0.0028(8) 0.0040(10) 0.0153(11)
C00B 0.0314(14) 0.0481(16) 0.0348(14) -0.0061(12) -0.0054(11) 0.0030(12)
C00C 0.0305(13) 0.0356(13) 0.0364(13) 0.0105(10) 0.0063(10) 0.0160(10)
C3 0.0267(13) 0.0478(15) 0.0308(13) 0.0057(11) -0.0003(10) 0.0081(11)
C00E 0.0493(17) 0.0378(14) 0.0258(12) 0.0158(10) 0.0098(11) 0.0170(12)
C00F 0.0232(13) 0.0542(18) 0.0431(16) 0.0044(13) -0.0004(11) -0.0025(12)
C00G 0.0263(13) 0.0339(13) 0.0435(15) 0.0163(11) 0.0053(11) 0.0044(10)
C7 0.0547(18) 0.0412(14) 0.0199(11) 0.0058(10) 0.0107(11) 0.0155(13)
C2 0.0360(16) 0.0560(18) 0.0364(15) -0.0006(13) -0.0132(12) 0.0111(13)
C00J 0.0366(15) 0.0273(12) 0.0381(14) 0.0045(10) 0.0003(11) 0.0096(10)
C8 0.0432(16) 0.0457(15) 0.0251(12) 0.0054(11) 0.0175(11) 0.0062(12)
C00L 0.0351(15) 0.0358(13) 0.0344(14) 0.0096(11) -0.0084(11) 0.0102(11)
C1 0.0519(18) 0.0475(16) 0.0220(12) 0.0004(11) -0.0082(11) 0.0166(13)
C00N 0.0292(16) 0.061(2) 0.084(3) 0.035(2) 0.0101(16) 0.0024(15)
C00O 0.057(2) 0.059(2) 0.067(3) 0.0089(19) -0.034(2) 0.0132(18)
C00P 0.076(3) 0.0442(18) 0.053(2) -0.0145(15) -0.0154(19) 0.0200(17)
C00Q 0.0424(19) 0.067(2) 0.073(2) 0.0176(19) 0.0199(17) 0.0345(17)
C00R 0.100(3) 0.067(2) 0.0309(16) 0.0187(15) 0.0220(18) 0.036(2)

loop_
_atom_type_symbol
_atom_type_description
_atom_type_scat_dispersion_real
_atom_type_scat_dispersion_imag
_atom_type_scat_source
C C 0.0033 0.0016 'International Tables Vol C Tables 4.2.6.8 and 6.1.1.4'
H H 0.0000 0.0000 'International Tables Vol C Tables 4.2.6.8 and 6.1.1.4'
Cl Cl 0.1484 0.1585 'International Tables Vol C Tables 4.2.6.8 and 6.1.1.4'
N N 0.0061 0.0033 'International Tables Vol C Tables 4.2.6.8 and 6.1.1.4'
Rh Rh -1.1178 0.9187 'International Tables Vol C Tables 4.2.6.8 and 6.1.1.4'

loop_
_geom_angle_atom_site_label_1
_geom_angle_atom_site_label_2
_geom_angle_atom_site_label_3
_geom_angle
C4 Rh01 N003 85.62(9)
C4 Rh01 C00C 109.66(10)
N003 Rh01 C00C 98.84(10)
C4 Rh01 C00G 111.06(11)
N003 Rh01 C00G 159.12(10)
C00C Rh01 C00G 64.39(11)
C4 Rh01 C00J 92.19(10)
N003 Rh01 C00J 133.06(10)
C00C Rh01 C00J 38.57(11)
C00G Rh01 C00J 38.16(11)
C4 Rh01 C00E 149.64(11)
N003 Rh01 C00E 123.91(10)
C00C Rh01 C00E 62.89(11)
C00G Rh01 C00E 38.58(11)
C00J Rh01 C00E 63.30(11)
C4 Rh01 C00L 147.96(10)
N003 Rh01 C00L 96.30(10)
C00C Rh01 C00L 38.36(11)
C00G Rh01 C00L 62.87(11)
C00J Rh01 C00L 63.30(11)
C00E Rh01 C00L 35.75(11)
C4 Rh01 Cl02 90.16(7)
N003 Rh01 Cl02 91.94(6)
C00C Rh01 Cl02 157.99(8)
C00G Rh01 Cl02 100.18(8)
C00J Rh01 Cl02 134.99(9)
C00E Rh01 Cl02 95.18(8)
C00L Rh01 Cl02 121.63(8)
C009 N003 C007 116.4(2)
C009 N003 Rh01 116.86(17)
C007 N003 Rh01 123.47(17)
C007 N004 C5 126.0(2)
C007 N004 C8 120.7(2)
C5 N004 C8 110.9(2)
C00F N005 C007 116.7(3)
C5 C4 C3 115.5(2)
C5 C4 Rh01 120.27(18)
C3 C4 Rh01 123.87(19)
N005 C007 N004 117.0(2)
N005 C007 N003 124.1(2)
N004 C007 N003 118.9(2)
C4 C5 C6 124.0(2)
C4 C5 N004 126.9(2)
C6 C5 N004 109.0(2)
N003 C009 C00B 122.5(3)
N003 C009 H009 118.7
C00B C009 H009 118.7
C1 C6 C5 118.9(3)
C1 C6 C7 130.3(2)
C5 C6 C7 110.8(2)
C009 C00B C00F 116.0(3)
C009 C00B H00B 122.0
C00F C00B H00B 122.0
C00J C00C C00L 108.0(3)
C00J C00C C00Q 125.4(3)
C00L C00C C00Q 126.1(3)
C00J C00C Rh01 71.64(15)
C00L C00C Rh01 75.30(15)
C00Q C00C Rh01 125.8(2)
C2 C3 C4 121.6(3)
C2 C3 H3 119.2
C4 C3 H3 119.2
C00L C00E C00G 108.2(2)
C00L C00E C00R 127.3(3)
C00G C00E C00R 124.5(3)
C00L C00E Rh01 72.51(15)
C00G C00E Rh01 67.02(14)
C00R C00E Rh01 126.6(2)
N005 C00F C00B 123.3(3)
N005 C00F H00F 118.4
C00B C00F H00F 118.4
C00J C00G C00E 107.8(2)
C00J C00G C00N 126.1(3)
C00E C00G C00N 125.7(3)
C00J C00G Rh01 71.44(16)
C00E C00G Rh01 74.40(15)
C00N C00G Rh01 125.1(2)
C6 C7 C8 104.7(2)
C6 C7 H7A 110.8
C8 C7 H7A 110.8
C6 C7 H7B 110.8
C8 C7 H7B 110.8
H7A C7 H7B 108.9
C1 C2 C3 121.0(3)
C1 C2 H2 119.5
C3 C2 H2 119.5
C00G C00J C00C 107.6(3)
C00G C00J C00P 127.1(3)
C00C C00J C00P 125.3(3)
C00G C00J Rh01 70.40(16)
C00C C00J Rh01 69.79(15)
C00P C00J Rh01 125.7(2)
N004 C8 C7 104.5(2)
N004 C8 H8A 110.9
C7 C8 H8A 110.9
N004 C8 H8B 110.9
C7 C8 H8B 110.9
H8A C8 H8B 108.9
C00E C00L C00C 107.9(2)
C00E C00L C00O 127.2(3)
C00C C00L C00O 124.9(3)
C00E C00L Rh01 71.73(15)
C00C C00L Rh01 66.34(14)
C00O C00L Rh01 127.5(2)
C6 C1 C2 118.8(3)
C6 C1 H1 120.6
C2 C1 H1 120.6
C00G C00N H00A 109.5
C00G C00N H00C 109.5
H00A C00N H00C 109.5
C00G C00N H00D 109.5
H00A C00N H00D 109.5
H00C C00N H00D 109.5
C00L C00O H00E 109.5
C00L C00O H00G 109.5
H00E C00O H00G 109.5
C00L C00O H00H 109.5
H00E C00O H00H 109.5
H00G C00O H00H 109.5
C00J C00P H00I 109.5
C00J C00P H00J 109.5
H00I C00P H00J 109.5
C00J C00P H00K 109.5
H00I C00P H00K 109.5
H00J C00P H00K 109.5
C00C C00Q H00L 109.5
C00C C00Q H00M 109.5
H00L C00Q H00M 109.5
C00C C00Q H00N 109.5
H00L C00Q H00N 109.5
H00M C00Q H00N 109.5
C00E C00R H00O 109.5
C00E C00R H00P 109.5
H00O C00R H00P 109.5
C00E C00R H00Q 109.5
H00O C00R H00Q 109.5
H00P C00R H00Q 109.5

loop_
_geom_bond_atom_site_label_1
_geom_bond_atom_site_label_2
_geom_bond_distance
Rh01 C4 2.016(2)
Rh01 N003 2.097(2)
Rh01 C00C 2.148(3)
Rh01 C00G 2.159(3)
Rh01 C00J 2.173(3)
Rh01 C00E 2.259(3)
Rh01 C00L 2.269(3)
Rh01 Cl02 2.3933(8)
N003 C009 1.339(3)
N003 C007 1.359(3)
N004 C007 1.345(3)
N004 C5 1.416(3)
N004 C8 1.488(3)
N005 C00F 1.320(4)
N005 C007 1.344(3)
C4 C5 1.381(4)
C4 C3 1.403(4)
C5 C6 1.400(3)
C009 C00B 1.372(4)
C009 H009 0.9300
C6 C1 1.381(4)
C6 C7 1.499(4)
C00B C00F 1.386(5)
C00B H00B 0.9300
C00C C00J 1.427(4)
C00C C00L 1.455(4)
C00C C00Q 1.507(4)
C3 C2 1.392(4)
C3 H3 0.9300
C00E C00L 1.390(4)
C00E C00G 1.462(4)
C00E C00R 1.492(4)
C00F H00F 0.9300
C00G C00J 1.416(4)
C00G C00N 1.502(4)
C7 C8 1.541(4)
C7 H7A 0.9700
C7 H7B 0.9700
C2 C1 1.388(5)
C2 H2 0.9300
C00J C00P 1.494(4)
C8 H8A 0.9700
C8 H8B 0.9700
C00L C00O 1.500(4)
C1 H1 0.9300
C00N H00A 0.9600
C00N H00C 0.9600
C00N H00D 0.9600
C00O H00E 0.9600
C00O H00G 0.9600
C00O H00H 0.9600
C00P H00I 0.9600
C00P H00J 0.9600
C00P H00K 0.9600
C00Q H00L 0.9600
C00Q H00M 0.9600
C00Q H00N 0.9600
C00R H00O 0.9600
C00R H00P 0.9600
C00R H00Q 0.9600
